data_4304283
loop_
_publ_author_name
'Shane G. Telfer'
'Nyree D. Parker'
'Reiko Kuroda'
'Takunori Harada'
'Julie Lefebvre'
'Daniel B. Leznoff'

_publ_section_title
;
Helicates, Boxes, and Polymers from Simple Pyridine-Alcohol Ligands: the
Impact of the Identity of the Transition Metal Ion
;
_journal_name_full 'Inorganic Chemistry'
_journal_page_first 209
_journal_page_last 218
_journal_paper_doi 10.1021/ic701757e
_journal_volume 47
_journal_year 2008
_chemical_formula_sum 'C32 H47 Br3 Cu2 N4 O6'
_chemical_formula_weight 950.5505
_chemical_name_systematic
;
 ?
;
_space_group_IT_number 4
_symmetry_cell_setting monoclinic
_symmetry_space_group_name_Hall 'P 2yb'
_symmetry_space_group_name_H-M 'P 1 21 1'
_atom_sites_solution_hydrogens geom
_atom_sites_solution_primary direct
_atom_sites_solution_secondary difmap
_audit_creation_method SHELXL-97
_cell_angle_alpha 90.00
_cell_angle_beta 115.0370(10)
_cell_angle_gamma 90.00
_cell_formula_units_Z 2
_cell_length_a 10.5843(3)
_cell_length_b 16.3320(4)
_cell_length_c 11.9571(3)
_cell_measurement_reflns_used 9999
_cell_measurement_temperature 199(2)
_cell_measurement_theta_max 29.60
_cell_measurement_theta_min 1.88
_cell_volume 1872.72(9)
_computing_cell_refinement 'Bruker SMART'
_computing_data_collection 'Bruker SMART'
_computing_data_reduction 'Bruker SAINT'
_computing_molecular_graphics 'Bruker SHELXTL'
_computing_publication_material 'Bruker SHELXTL'
_computing_structure_refinement 'SHELXL-97 (Sheldrick, 1997)'
_computing_structure_solution 'SHELXS-97 (Sheldrick, 1990)'
_diffrn_ambient_temperature 199(2)
_diffrn_measured_fraction_theta_full 0.998
_diffrn_measured_fraction_theta_max 0.998
_diffrn_measurement_device_type 'CCD area detector'
_diffrn_measurement_method 'phi and omega scans'
_diffrn_radiation_monochromator graphite
_diffrn_radiation_source 'fine-focus sealed tube'
_diffrn_radiation_type MoK\a
_diffrn_radiation_wavelength 0.71073
_diffrn_reflns_av_R_equivalents 0.0412
_diffrn_reflns_av_sigmaI/netI 0.0457
_diffrn_reflns_limit_h_max 14
_diffrn_reflns_limit_h_min -14
_diffrn_reflns_limit_k_max 22
_diffrn_reflns_limit_k_min -22
_diffrn_reflns_limit_l_max 16
_diffrn_reflns_limit_l_min -16
_diffrn_reflns_number 33306
_diffrn_reflns_theta_full 29.60
_diffrn_reflns_theta_max 29.60
_diffrn_reflns_theta_min 1.88
_exptl_absorpt_coefficient_mu 4.382
_exptl_absorpt_correction_T_max 0.4597
_exptl_absorpt_correction_T_min 0.2605
_exptl_absorpt_correction_type empirical
_exptl_absorpt_process_details SADABS
_exptl_crystal_colour green
_exptl_crystal_density_diffrn 1.686
_exptl_crystal_density_method 'not measured'
_exptl_crystal_description prism
_exptl_crystal_F_000 956
_exptl_crystal_size_max 0.42
_exptl_crystal_size_mid 0.41
_exptl_crystal_size_min 0.21
_refine_diff_density_max 0.950
_refine_diff_density_min -0.519
_refine_diff_density_rms 0.088
_refine_ls_abs_structure_details 'Flack H D (1983), Acta Cryst. A39, 876-881'
_refine_ls_abs_structure_Flack 0.024(6)
_refine_ls_extinction_method none
_refine_ls_goodness_of_fit_ref 1.030
_refine_ls_hydrogen_treatment mixed
_refine_ls_matrix_type full
_refine_ls_number_parameters 440
_refine_ls_number_reflns 10494
_refine_ls_number_restraints 1
_refine_ls_restrained_S_all 1.030
_refine_ls_R_factor_all 0.0345
_refine_ls_R_factor_gt 0.0292
_refine_ls_shift/su_max 0.006
_refine_ls_shift/su_mean 0.001
_refine_ls_structure_factor_coef Fsqd
_refine_ls_weighting_details 'calc w=1/[\s^2^(Fo^2^)+(0.0373P)^2^+0.0572P] where P=(Fo^2^+2Fc^2^)/3'
_refine_ls_weighting_scheme calc
_refine_ls_wR_factor_gt 0.0709
_refine_ls_wR_factor_ref 0.0770
_reflns_number_gt 9402
_reflns_number_total 10494
_reflns_threshold_expression >2sigma(I)
_cod_data_source_file ic701757e-file012_5.cif
_cod_data_source_block '[Cu2(2)3(2-H)Br2]Br.2(H2O)'
_cod_original_cell_volume 1872.72(8)
_cod_database_code 4304283

loop_
_symmetry_equiv_pos_as_xyz
'x, y, z'
'-x, y+1/2, -z'

loop_
_atom_site_label
_atom_site_type_symbol
_atom_site_fract_x
_atom_site_fract_y
_atom_site_fract_z
_atom_site_U_iso_or_equiv
_atom_site_adp_type
_atom_site_occupancy
_atom_site_symmetry_multiplicity
_atom_site_calc_flag
_atom_site_refinement_flags
_atom_site_disorder_assembly
_atom_site_disorder_group
Cu1 Cu 0.65939(3) 0.162617(18) 0.85505(3) 0.02240(7) Uani 1 1 d . . .
Cu2 Cu 0.14062(3) 0.32035(2) 0.63592(3) 0.02475(7) Uani 1 1 d . . .
Br1 Br 0.87615(3) 0.09679(2) 0.88447(4) 0.04030(8) Uani 1 1 d . . .
Br2 Br -0.10793(3) 0.30269(2) 0.50319(3) 0.03882(8) Uani 1 1 d . . .
Br3 Br 0.47665(4) 0.563594(19) 0.79988(3) 0.03924(8) Uani 1 1 d . . .
O1 O 0.5523(3) 0.09008(14) 0.9430(2) 0.0324(5) Uani 1 1 d . . .
O2 O 0.52528(18) 0.24884(11) 0.76574(18) 0.0228(4) Uani 1 1 d . . .
O3 O 0.2871(2) 0.24543(13) 0.7413(2) 0.0286(4) Uani 1 1 d . . .
O4 O 0.2232(3) 0.44272(16) 0.6332(3) 0.0384(6) Uani 1 1 d . . .
N3 N 0.1162(2) 0.33658(14) 0.7905(2) 0.0260(5) Uani 1 1 d . . .
C15 C 0.6856(3) 0.32594(16) 0.9381(3) 0.0236(5) Uani 1 1 d . . .
C14 C 0.7312(3) 0.39654(18) 1.0076(3) 0.0310(6) Uani 1 1 d . . .
H14 H 0.6987 0.4486 0.9714 0.037 Uiso 1 1 calc R . .
N1 N 0.5455(2) 0.08263(14) 0.7203(2) 0.0260(5) Uani 1 1 d . . .
C10 C 0.8215(3) 0.24435(19) 1.1066(3) 0.0293(6) Uani 1 1 d . . .
C21 C 0.0801(4) 0.3303(2) 1.0053(3) 0.0444(8) Uani 1 1 d . . .
H21 H 0.0651 0.3275 1.0781 0.053 Uiso 1 1 calc R . .
C11 C 0.8656(4) 0.1614(2) 1.1623(3) 0.0403(7) Uani 1 1 d . . .
H11A H 0.8295 0.1197 1.0974 0.060 Uiso 1 1 calc R . .
H11B H 0.8285 0.1515 1.2236 0.060 Uiso 1 1 calc R . .
H11C H 0.9676 0.1585 1.2024 0.060 Uiso 1 1 calc R . .
C23 C 0.1778(3) 0.27746(18) 0.8736(3) 0.0272(6) Uani 1 1 d . . .
N4 N 0.2004(2) 0.31079(16) 0.4975(2) 0.0280(5) Uani 1 1 d . . .
N2 N 0.7327(2) 0.25119(14) 0.9849(2) 0.0244(5) Uani 1 1 d . . .
C6 C 0.3913(3) -0.03269(18) 0.6634(3) 0.0334(7) Uani 1 1 d . . .
H6 H 0.3436 -0.0740 0.6863 0.040 Uiso 1 1 calc R . .
C22 C 0.1608(4) 0.2721(2) 0.9828(3) 0.0374(7) Uani 1 1 d . . .
H22 H 0.2037 0.2293 1.0402 0.045 Uiso 1 1 calc R . .
C2 C 0.5298(3) 0.08898(18) 0.6015(3) 0.0288(6) Uani 1 1 d . . .
C7 C 0.4797(3) 0.02231(16) 0.7511(3) 0.0258(5) Uani 1 1 d . . .
C5 C 0.3746(3) -0.0260(2) 0.5429(3) 0.0360(7) Uani 1 1 d . . .
H5 H 0.3157 -0.0628 0.4814 0.043 Uiso 1 1 calc R . .
C30 C 0.2912(4) 0.3795(3) 0.3719(3) 0.0447(8) Uani 1 1 d . . .
H30 H 0.3163 0.4292 0.3451 0.054 Uiso 1 1 calc R . .
C31 C 0.2404(3) 0.3801(2) 0.4614(3) 0.0328(6) Uani 1 1 d . . .
C16 C 0.5793(3) 0.32877(15) 0.8035(3) 0.0241(5) Uani 1 1 d . . .
H16 H 0.5008 0.3653 0.7973 0.029 Uiso 1 1 calc R . .
C18 C 0.0406(3) 0.39544(18) 0.8146(3) 0.0306(6) Uani 1 1 d . . .
C24 C 0.2637(3) 0.21550(18) 0.8408(3) 0.0308(6) Uani 1 1 d . . .
H24 H 0.3550 0.2065 0.9135 0.037 Uiso 1 1 calc R . .
C29 C 0.3047(4) 0.3060(3) 0.3227(3) 0.0522(10) Uani 1 1 d . . .
H29 H 0.3447 0.3039 0.2651 0.063 Uiso 1 1 calc R . .
C20 C 0.0222(3) 0.3919(2) 0.9226(3) 0.0385(7) Uani 1 1 d . . .
H20 H -0.0314 0.4329 0.9391 0.046 Uiso 1 1 calc R . .
C33 C 0.0950(5) 0.5066(3) 0.4379(4) 0.0580(11) Uani 1 1 d . . .
H33A H 0.0919 0.5578 0.4795 0.087 Uiso 1 1 calc R . .
H33B H 0.0128 0.4735 0.4249 0.087 Uiso 1 1 calc R . .
H33C H 0.0959 0.5191 0.3581 0.087 Uiso 1 1 calc R . .
C32 C 0.2259(4) 0.4595(2) 0.5173(3) 0.0367(7) Uani 1 1 d . . .
H32 H 0.3089 0.4944 0.5316 0.044 Uiso 1 1 calc R . .
C13 C 0.8248(4) 0.3905(2) 1.1309(3) 0.0379(7) Uani 1 1 d . . .
H13 H 0.8576 0.4382 1.1805 0.046 Uiso 1 1 calc R . .
C8 C 0.5035(3) 0.01362(17) 0.8838(3) 0.0282(6) Uani 1 1 d . . .
H8 H 0.4125 0.0007 0.8867 0.034 Uiso 1 1 calc R . .
C19 C -0.0184(4) 0.4640(2) 0.7230(4) 0.0406(8) Uani 1 1 d . . .
H19A H 0.0581 0.4971 0.7214 0.061 Uiso 1 1 calc R . .
H19B H -0.0785 0.4984 0.7472 0.061 Uiso 1 1 calc R . .
H19C H -0.0731 0.4411 0.6408 0.061 Uiso 1 1 calc R . .
C9 C 0.6062(4) -0.0557(2) 0.9467(4) 0.0441(8) Uani 1 1 d . . .
H9A H 0.6978 -0.0417 0.9502 0.066 Uiso 1 1 calc R . .
H9B H 0.5726 -0.1064 0.8996 0.066 Uiso 1 1 calc R . .
H9C H 0.6140 -0.0634 1.0307 0.066 Uiso 1 1 calc R . .
C28 C 0.2602(4) 0.2353(3) 0.3570(3) 0.0445(8) Uani 1 1 d . . .
H28 H 0.2656 0.1845 0.3207 0.053 Uiso 1 1 calc R . .
C17 C 0.6415(4) 0.3625(2) 0.7197(3) 0.0383(7) Uani 1 1 d . . .
H17A H 0.7219 0.3291 0.7279 0.057 Uiso 1 1 calc R . .
H17B H 0.6716 0.4192 0.7431 0.057 Uiso 1 1 calc R . .
H17C H 0.5712 0.3611 0.6339 0.057 Uiso 1 1 calc R . .
C25 C 0.1832(4) 0.1341(2) 0.8036(4) 0.0465(9) Uani 1 1 d . . .
H25A H 0.0886 0.1445 0.7406 0.070 Uiso 1 1 calc R . .
H25B H 0.1784 0.1091 0.8762 0.070 Uiso 1 1 calc R . .
H25C H 0.2314 0.0969 0.7703 0.070 Uiso 1 1 calc R . .
C27 C 0.1583(4) 0.1623(2) 0.4850(3) 0.0422(8) Uani 1 1 d . . .
H27A H 0.2254 0.1471 0.5684 0.063 Uiso 1 1 calc R . .
H27B H 0.1503 0.1175 0.4278 0.063 Uiso 1 1 calc R . .
H27C H 0.0670 0.1725 0.4850 0.063 Uiso 1 1 calc R . .
C12 C 0.8692(3) 0.3133(2) 1.1800(3) 0.0349(6) Uani 1 1 d . . .
H12 H 0.9326 0.3076 1.2644 0.042 Uiso 1 1 calc R . .
C26 C 0.2076(3) 0.2386(2) 0.4447(3) 0.0323(6) Uani 1 1 d . . .
C4 C 0.4449(3) 0.0350(2) 0.5139(3) 0.0346(7) Uani 1 1 d . . .
H4 H 0.4347 0.0400 0.4313 0.041 Uiso 1 1 calc R . .
C3 C 0.6060(4) 0.1552(2) 0.5705(3) 0.0372(7) Uani 1 1 d . . .
H3A H 0.5613 0.2080 0.5694 0.056 Uiso 1 1 calc R . .
H3B H 0.6039 0.1447 0.4891 0.056 Uiso 1 1 calc R . .
H3C H 0.7029 0.1567 0.6327 0.056 Uiso 1 1 calc R . .
O99 O -0.4252(4) 0.2657(2) 0.2432(5) 0.0874(12) Uani 1 1 d . . .
O98 O 0.8112(5) 0.5821(3) 0.8481(5) 0.1083(15) Uani 1 1 d . . .
H80 H 0.269(4) 0.461(2) 0.670(3) 0.010(9) Uiso 1 1 d . . .
H81 H 0.558(4) 0.090(2) 0.996(4) 0.023(11) Uiso 1 1 d . . .
H101 H 0.4060 0.2470 0.7530 0.089(17) Uiso 1 1 d . . .

loop_
_atom_site_aniso_label
_atom_site_aniso_U_11
_atom_site_aniso_U_22
_atom_site_aniso_U_33
_atom_site_aniso_U_23
_atom_site_aniso_U_13
_atom_site_aniso_U_12
Cu1 0.01999(14) 0.02201(14) 0.02436(16) 0.00130(13) 0.00856(13) 0.00106(11)
Cu2 0.02064(14) 0.03010(16) 0.02233(16) 0.00156(13) 0.00795(13) 0.00130(12)
Br1 0.02526(14) 0.04711(18) 0.0488(2) 0.00026(15) 0.01597(14) 0.00789(12)
Br2 0.02232(13) 0.0563(2) 0.03133(16) -0.00484(14) 0.00510(12) 0.00116(12)
Br3 0.04795(19) 0.03873(16) 0.03002(16) -0.00145(13) 0.01552(14) 0.00236(13)
O1 0.0464(14) 0.0297(10) 0.0285(12) -0.0012(9) 0.0229(11) -0.0061(9)
O2 0.0166(8) 0.0246(9) 0.0245(10) 0.0014(7) 0.0060(8) -0.0002(7)
O3 0.0202(9) 0.0376(10) 0.0283(10) 0.0081(8) 0.0105(8) 0.0033(7)
O4 0.0455(15) 0.0401(13) 0.0283(13) -0.0015(11) 0.0144(12) -0.0137(12)
N3 0.0198(10) 0.0312(12) 0.0256(12) -0.0032(9) 0.0083(9) -0.0034(8)
C15 0.0226(11) 0.0257(12) 0.0261(13) 0.0016(10) 0.0137(11) 0.0003(9)
C14 0.0343(15) 0.0273(13) 0.0314(16) -0.0013(11) 0.0139(13) 0.0038(11)
N1 0.0242(11) 0.0257(11) 0.0285(12) 0.0013(9) 0.0116(10) 0.0015(8)
C10 0.0235(13) 0.0392(15) 0.0247(14) 0.0059(12) 0.0095(11) 0.0018(11)
C21 0.0436(18) 0.061(2) 0.0369(18) -0.0126(16) 0.0249(16) -0.0131(16)
C11 0.0417(18) 0.0393(16) 0.0304(16) 0.0127(14) 0.0061(14) 0.0071(14)
C23 0.0197(12) 0.0328(13) 0.0264(14) -0.0009(11) 0.0072(11) -0.0062(10)
N4 0.0231(10) 0.0355(12) 0.0219(11) 0.0023(10) 0.0062(9) 0.0000(9)
N2 0.0231(11) 0.0266(11) 0.0225(11) 0.0025(9) 0.0087(9) 0.0000(8)
C6 0.0317(15) 0.0290(14) 0.0387(18) -0.0048(12) 0.0140(14) -0.0042(11)
C22 0.0385(17) 0.0439(17) 0.0313(17) 0.0024(13) 0.0164(14) -0.0047(13)
C2 0.0286(14) 0.0310(13) 0.0288(14) 0.0012(11) 0.0141(12) 0.0057(11)
C7 0.0253(13) 0.0227(12) 0.0308(15) -0.0001(11) 0.0131(12) 0.0014(10)
C5 0.0328(16) 0.0373(15) 0.0357(17) -0.0132(13) 0.0124(14) -0.0034(12)
C30 0.0413(19) 0.065(2) 0.0320(18) -0.0005(16) 0.0193(16) -0.0143(16)
C31 0.0253(14) 0.0449(16) 0.0240(15) 0.0039(12) 0.0063(12) -0.0072(12)
C16 0.0236(12) 0.0213(11) 0.0251(13) 0.0018(10) 0.0082(10) 0.0007(9)
C18 0.0230(13) 0.0308(14) 0.0369(17) -0.0067(12) 0.0117(12) -0.0057(11)
C24 0.0257(14) 0.0364(15) 0.0306(16) 0.0078(12) 0.0122(12) 0.0038(11)
C29 0.046(2) 0.085(3) 0.0327(17) -0.009(2) 0.0237(16) -0.008(2)
C20 0.0308(15) 0.0439(17) 0.045(2) -0.0136(15) 0.0194(15) -0.0058(13)
C33 0.069(3) 0.055(2) 0.042(2) 0.0152(18) 0.017(2) 0.011(2)
C32 0.0386(17) 0.0433(17) 0.0289(16) 0.0029(13) 0.0151(14) -0.0098(13)
C13 0.0397(18) 0.0399(17) 0.0339(17) -0.0126(13) 0.0152(15) 0.0000(13)
C8 0.0296(14) 0.0249(12) 0.0324(16) 0.0047(11) 0.0153(13) -0.0011(10)
C19 0.0383(18) 0.0315(15) 0.048(2) -0.0052(14) 0.0140(16) 0.0050(12)
C9 0.048(2) 0.0348(16) 0.046(2) 0.0087(15) 0.0169(17) 0.0122(14)
C28 0.0388(19) 0.061(2) 0.0304(17) -0.0062(16) 0.0115(15) 0.0073(16)
C17 0.0429(18) 0.0411(17) 0.0270(16) 0.0053(13) 0.0109(14) -0.0134(14)
C25 0.056(2) 0.0271(14) 0.073(3) 0.0041(16) 0.044(2) 0.0008(14)
C27 0.051(2) 0.0325(14) 0.0380(18) -0.0036(14) 0.0138(16) 0.0063(15)
C12 0.0324(14) 0.0503(18) 0.0209(13) -0.0011(14) 0.0101(12) 0.0027(13)
C26 0.0234(13) 0.0425(16) 0.0238(14) 0.0005(12) 0.0030(12) 0.0066(11)
C4 0.0351(16) 0.0436(17) 0.0246(15) -0.0049(13) 0.0122(13) 0.0053(13)
C3 0.0491(18) 0.0404(16) 0.0296(15) 0.0010(13) 0.0239(14) -0.0018(14)
O99 0.085(3) 0.0517(19) 0.121(4) -0.001(2) 0.039(3) 0.0042(17)
O98 0.108(3) 0.112(4) 0.115(4) -0.003(3) 0.058(3) -0.003(3)

loop_
_atom_type_symbol
_atom_type_description
_atom_type_scat_dispersion_real
_atom_type_scat_dispersion_imag
_atom_type_scat_source
C C 0.0033 0.0016 'International Tables Vol C Tables 4.2.6.8 and 6.1.1.4'
H H 0.0000 0.0000 'International Tables Vol C Tables 4.2.6.8 and 6.1.1.4'
N N 0.0061 0.0033 'International Tables Vol C Tables 4.2.6.8 and 6.1.1.4'
O O 0.0106 0.0060 'International Tables Vol C Tables 4.2.6.8 and 6.1.1.4'
Cu Cu 0.3201 1.2651 'International Tables Vol C Tables 4.2.6.8 and 6.1.1.4'
Br Br -0.2901 2.4595 'International Tables Vol C Tables 4.2.6.8 and 6.1.1.4'

loop_
_geom_angle_atom_site_label_1
_geom_angle_atom_site_label_2
_geom_angle_atom_site_label_3
_geom_angle
_geom_angle_site_symmetry_1
_geom_angle_site_symmetry_3
_geom_angle_publ_flag
O2 Cu1 N2 81.86(9) . . ?
O2 Cu1 N1 88.86(9) . . ?
N2 Cu1 N1 167.74(9) . . ?
O2 Cu1 O1 104.30(9) . . ?
N2 Cu1 O1 97.28(9) . . ?
N1 Cu1 O1 77.19(10) . . ?
O2 Cu1 Br1 145.10(6) . . ?
N2 Cu1 Br1 100.04(7) . . ?
N1 Cu1 Br1 92.16(7) . . ?
O1 Cu1 Br1 109.94(7) . . ?
O3 Cu2 N3 82.20(9) . . ?
O3 Cu2 N4 92.41(9) . . ?
N3 Cu2 N4 169.77(9) . . ?
O3 Cu2 O4 111.60(10) . . ?
N3 Cu2 O4 95.87(10) . . ?
N4 Cu2 O4 77.98(10) . . ?
O3 Cu2 Br2 133.20(6) . . ?
N3 Cu2 Br2 95.24(7) . . ?
N4 Cu2 Br2 94.78(7) . . ?
O4 Cu2 Br2 115.14(8) . . ?
C8 O1 Cu1 112.93(19) . . ?
C16 O2 Cu1 112.66(15) . . ?
C24 O3 Cu2 112.84(17) . . ?
C32 O4 Cu2 111.3(2) . . ?
C23 N3 C18 119.9(3) . . ?
C23 N3 Cu2 112.3(2) . . ?
C18 N3 Cu2 127.7(2) . . ?
N2 C15 C14 122.2(3) . . ?
N2 C15 C16 116.3(2) . . ?
C14 C15 C16 121.5(2) . . ?
C15 C14 C13 119.3(3) . . ?
C7 N1 C2 119.5(3) . . ?
C7 N1 Cu1 117.2(2) . . ?
C2 N1 Cu1 123.26(19) . . ?
N2 C10 C12 120.8(3) . . ?
N2 C10 C11 119.6(3) . . ?
C12 C10 C11 119.5(3) . . ?
C20 C21 C22 119.6(3) . . ?
N3 C23 C22 121.6(3) . . ?
N3 C23 C24 116.4(3) . . ?
C22 C23 C24 121.9(3) . . ?
C31 N4 C26 119.8(3) . . ?
C31 N4 Cu2 116.8(2) . . ?
C26 N4 Cu2 123.3(2) . . ?
C15 N2 C10 119.0(3) . . ?
C15 N2 Cu1 112.05(19) . . ?
C10 N2 Cu1 129.0(2) . . ?
C5 C6 C7 118.9(3) . . ?
C21 C22 C23 118.4(3) . . ?
N1 C2 C4 119.9(3) . . ?
N1 C2 C3 118.4(3) . . ?
C4 C2 C3 121.8(3) . . ?
N1 C7 C6 121.7(3) . . ?
N1 C7 C8 118.9(3) . . ?
C6 C7 C8 119.4(3) . . ?
C4 C5 C6 118.5(3) . . ?
C29 C30 C31 118.8(3) . . ?
N4 C31 C30 121.4(3) . . ?
N4 C31 C32 118.8(3) . . ?
C30 C31 C32 119.9(3) . . ?
O2 C16 C17 110.7(2) . . ?
O2 C16 C15 109.0(2) . . ?
C17 C16 C15 112.1(2) . . ?
N3 C18 C20 119.8(3) . . ?
N3 C18 C19 118.2(3) . . ?
C20 C18 C19 122.0(3) . . ?
O3 C24 C23 109.1(2) . . ?
O3 C24 C25 109.3(3) . . ?
C23 C24 C25 109.4(2) . . ?
C30 C29 C28 119.8(3) . . ?
C21 C20 C18 120.6(3) . . ?
O4 C32 C31 108.4(3) . . ?
O4 C32 C33 108.5(3) . . ?
C31 C32 C33 113.5(3) . . ?
C12 C13 C14 118.4(3) . . ?
O1 C8 C7 107.8(2) . . ?
O1 C8 C9 111.9(3) . . ?
C7 C8 C9 110.8(3) . . ?
C29 C28 C26 119.6(4) . . ?
C10 C12 C13 120.2(3) . . ?
N4 C26 C28 120.5(3) . . ?
N4 C26 C27 118.4(3) . . ?
C28 C26 C27 121.1(3) . . ?
C2 C4 C5 121.6(3) . . ?

loop_
_geom_bond_atom_site_label_1
_geom_bond_atom_site_label_2
_geom_bond_distance
_geom_bond_site_symmetry_2
_geom_bond_publ_flag
Cu1 O2 1.9635(18) . ?
Cu1 N2 2.021(2) . ?
Cu1 N1 2.027(2) . ?
Cu1 O1 2.191(2) . ?
Cu1 Br1 2.4208(4) . ?
Cu2 O3 1.958(2) . ?
Cu2 N3 1.989(2) . ?
Cu2 N4 2.013(2) . ?
Cu2 O4 2.187(3) . ?
Cu2 Br2 2.4472(4) . ?
O1 C8 1.420(4) . ?
O2 C16 1.420(3) . ?
O3 C24 1.401(4) . ?
O4 C32 1.424(4) . ?
N3 C23 1.341(4) . ?
N3 C18 1.358(4) . ?
C15 N2 1.347(3) . ?
C15 C14 1.383(4) . ?
C15 C16 1.525(4) . ?
C14 C13 1.389(5) . ?
N1 C7 1.345(4) . ?
N1 C2 1.363(4) . ?
C10 N2 1.363(4) . ?
C10 C12 1.385(5) . ?
C10 C11 1.495(4) . ?
C21 C20 1.361(6) . ?
C21 C22 1.379(5) . ?
C23 C22 1.394(5) . ?
C23 C24 1.519(4) . ?
N4 C31 1.342(4) . ?
N4 C26 1.355(4) . ?
C6 C5 1.379(5) . ?
C6 C7 1.397(4) . ?
C2 C4 1.373(4) . ?
C2 C3 1.487(4) . ?
C7 C8 1.505(4) . ?
C5 C4 1.374(5) . ?
C30 C29 1.371(6) . ?
C30 C31 1.387(5) . ?
C31 C32 1.496(5) . ?
C16 C17 1.516(4) . ?
C18 C20 1.386(5) . ?
C18 C19 1.504(5) . ?
C24 C25 1.540(5) . ?
C29 C28 1.373(6) . ?
C33 C32 1.516(5) . ?
C13 C12 1.387(5) . ?
C8 C9 1.528(4) . ?
C28 C26 1.381(5) . ?
C27 C26 1.507(5) . ?
